data_2219104
loop_
_publ_author_name
'Jiang, Wei'

_publ_section_title
;
 (<i>E</i>)-2-(Benzyliminomethyl)-4,6-dibromophenol
;
_journal_coeditor_code LX2061
_journal_issue 8
_journal_name_full 'Acta Crystallographica Section E'
_journal_page_first o1398
_journal_paper_doi 10.1107/S1600536808019247
_journal_volume 64
_journal_year 2008
_chemical_formula_iupac 'C14 H11 Br2 N O'
_chemical_formula_moiety 'C14 H11 Br2 N O'
_chemical_formula_sum 'C14 H11 Br2 N O'
_chemical_formula_weight 369.07
_chemical_name_systematic
;
(E)-2-(Benzyliminomethyl)-4,6-dibromophenol
;
_space_group_IT_number 14
_symmetry_cell_setting monoclinic
_symmetry_space_group_name_Hall '-P 2ybc'
_symmetry_space_group_name_H-M 'P 1 21/c 1'
_atom_sites_solution_hydrogens geom
_atom_sites_solution_primary direct
_atom_sites_solution_secondary difmap
_audit_creation_method SHELXL-97
_cell_angle_alpha 90.00
_cell_angle_beta 93.126(2)
_cell_angle_gamma 90.00
_cell_formula_units_Z 4
_cell_length_a 12.086(2)
_cell_length_b 8.3260(10)
_cell_length_c 13.576(2)
_cell_measurement_reflns_used 1859
_cell_measurement_temperature 296(2)
_cell_measurement_theta_max 27.62
_cell_measurement_theta_min 0.997
_cell_volume 1364.1(3)
_computing_cell_refinement 'SAINT (Bruker, 2004)'
_computing_data_collection 'APEX2 (Bruker, 2004)'
_computing_data_reduction 'SAINT (Bruker, 2004)'
_computing_molecular_graphics 'SHELXTL (Sheldrick, 2008)'
_computing_publication_material 'SHELXTL (Sheldrick, 2008)'
_computing_structure_refinement 'SHELXL97 (Sheldrick, 2008)'
_computing_structure_solution 'SHELXS97 (Sheldrick, 2008)'
_diffrn_ambient_temperature 296(2)
_diffrn_detector_area_resol_mean 10.00
_diffrn_measured_fraction_theta_full 0.997
_diffrn_measured_fraction_theta_max 0.997
_diffrn_measurement_device_type 'Bruker APEXII area-detector'
_diffrn_measurement_method '\f and \w'
_diffrn_radiation_monochromator graphite
_diffrn_radiation_source 'fine-focus sealed tube'
_diffrn_radiation_type MoK\a
_diffrn_radiation_wavelength 0.71073
_diffrn_reflns_av_R_equivalents 0.0304
_diffrn_reflns_av_sigmaI/netI 0.0283
_diffrn_reflns_limit_h_max 15
_diffrn_reflns_limit_h_min -15
_diffrn_reflns_limit_k_max 10
_diffrn_reflns_limit_k_min -10
_diffrn_reflns_limit_l_max 17
_diffrn_reflns_limit_l_min -17
_diffrn_reflns_number 11566
_diffrn_reflns_theta_full 27.63
_diffrn_reflns_theta_max 27.63
_diffrn_reflns_theta_min 1.69
_diffrn_standards_number 0
_exptl_absorpt_coefficient_mu 5.929
_exptl_absorpt_correction_T_max 0.231
_exptl_absorpt_correction_T_min 0.156
_exptl_absorpt_correction_type multi-scan
_exptl_absorpt_process_details '(SADABS; Sheldrick, 2000)'
_exptl_crystal_colour yellow
_exptl_crystal_density_diffrn 1.797
_exptl_crystal_density_method 'not measured'
_exptl_crystal_description block
_exptl_crystal_F_000 720
_exptl_crystal_size_max 0.340
_exptl_crystal_size_mid 0.300
_exptl_crystal_size_min 0.250
_refine_diff_density_max 0.446
_refine_diff_density_min -0.551
_refine_ls_extinction_coef 0.0030(4)
_refine_ls_extinction_expression Fc^*^=kFc[1+0.001xFc^2^\l^3^/sin(2\q)]^-1/4^
_refine_ls_extinction_method 'SHELXL97 (Sheldrick, 2008)'
_refine_ls_goodness_of_fit_ref 1.009
_refine_ls_hydrogen_treatment constr
_refine_ls_matrix_type full
_refine_ls_number_parameters 164
_refine_ls_number_reflns 3156
_refine_ls_number_restraints 0
_refine_ls_restrained_S_all 1.009
_refine_ls_R_factor_all 0.0492
_refine_ls_R_factor_gt 0.0298
_refine_ls_shift/su_max 0.001
_refine_ls_shift/su_mean 0.000
_refine_ls_structure_factor_coef Fsqd
_refine_ls_weighting_details 'calc w=1/[\s^2^(Fo^2^)+(0.0301P)^2^+0.6854P] where P=(Fo^2^+2Fc^2^)/3'
_refine_ls_weighting_scheme calc
_refine_ls_wR_factor_gt 0.0664
_refine_ls_wR_factor_ref 0.0732
_reflns_number_gt 2339
_reflns_number_total 3156
_reflns_threshold_expression I>2\s(I)
_cod_data_source_file lx2061.cif
_cod_data_source_block I
_cod_original_sg_symbol_H-M 'P 21/c'
_cod_database_code 2219104
_cod_database_fobs_code 2219104

loop_
_symmetry_equiv_pos_as_xyz
'x, y, z'
'-x, y+1/2, -z+1/2'
'-x, -y, -z'
'x, -y-1/2, z-1/2'

loop_
_atom_site_type_symbol
_atom_site_label
_atom_site_fract_x
_atom_site_fract_y
_atom_site_fract_z
_atom_site_U_iso_or_equiv
_atom_site_adp_type
_atom_site_calc_flag
_atom_site_refinement_flags
_atom_site_occupancy
Br Br1 0.75214(3) 0.53350(5) 0.72206(2) 0.07826(14) Uani d . 1
Br Br2 0.67394(2) 0.50575(4) 0.31003(2) 0.05547(11) Uani d . 1
O O 0.48779(13) 0.7332(2) 0.35440(11) 0.0493(4) Uani d . 1
H H1O 0.4316 0.7816 0.3682 0.074 Uiso calc R 1
N N 0.35471(16) 0.8850(2) 0.46645(16) 0.0460(5) Uani d . 1
C C1 0.0119(3) 0.7850(6) 0.3456(3) 0.0974(13) Uani d . 1
H H1 -0.0168 0.7738 0.2810 0.117 Uiso calc R 1
C C2 -0.0382(3) 0.7132(5) 0.4196(4) 0.0908(12) Uani d . 1
H H2 -0.1027 0.6544 0.4063 0.109 Uiso calc R 1
C C3 0.0041(3) 0.7256(5) 0.5129(3) 0.0836(11) Uani d . 1
H H3 -0.0311 0.6754 0.5638 0.100 Uiso calc R 1
C C4 0.0993(2) 0.8125(4) 0.5333(2) 0.0612(7) Uani d . 1
H H4 0.1286 0.8189 0.5979 0.073 Uiso calc R 1
C C5 0.15180(19) 0.8895(3) 0.46034(19) 0.0450(6) Uani d . 1
C C6 0.1066(2) 0.8759(5) 0.3656(2) 0.0778(10) Uani d . 1
H H6 0.1398 0.9281 0.3144 0.093 Uiso calc R 1
C C7 0.2567(2) 0.9840(3) 0.4827(3) 0.0575(7) Uani d . 1
H H7A 0.2572 1.0781 0.4407 0.069 Uiso calc R 1
H H7B 0.2591 1.0200 0.5508 0.069 Uiso calc R 1
C C8 0.41771(19) 0.8452(3) 0.54029(19) 0.0426(6) Uani d . 1
H H8 0.4014 0.8824 0.6025 0.051 Uiso calc R 1
C C9 0.51473(17) 0.7434(3) 0.53116(16) 0.0353(5) Uani d . 1
C C10 0.54482(17) 0.6901(3) 0.43760(16) 0.0361(5) Uani d . 1
C C11 0.63563(18) 0.5885(3) 0.43328(16) 0.0359(5) Uani d . 1
C C12 0.69736(18) 0.5414(3) 0.51723(17) 0.0401(5) Uani d . 1
H H12 0.7580 0.4736 0.5127 0.048 Uiso calc R 1
C C13 0.66716(19) 0.5970(3) 0.60777(17) 0.0418(5) Uani d . 1
C C14 0.57710(19) 0.6958(3) 0.61547(17) 0.0422(5) Uani d . 1
H H14 0.5577 0.7311 0.6772 0.051 Uiso calc R 1

loop_
_atom_site_aniso_label
_atom_site_aniso_U_11
_atom_site_aniso_U_22
_atom_site_aniso_U_33
_atom_site_aniso_U_12
_atom_site_aniso_U_13
_atom_site_aniso_U_23
Br1 0.0719(2) 0.1044(3) 0.05549(19) 0.01255(19) -0.02322(15) 0.00917(17)
Br2 0.05471(18) 0.0672(2) 0.04574(16) 0.00181(13) 0.01445(12) -0.00697(12)
O 0.0414(9) 0.0656(12) 0.0408(9) 0.0077(8) 0.0003(7) 0.0096(8)
N 0.0298(10) 0.0410(12) 0.0675(14) -0.0021(8) 0.0053(9) 0.0040(10)
C1 0.053(2) 0.156(4) 0.082(3) 0.000(2) -0.0136(18) -0.022(3)
C2 0.0439(18) 0.100(3) 0.129(4) -0.0135(19) 0.009(2) -0.029(3)
C3 0.064(2) 0.079(3) 0.109(3) -0.0202(18) 0.026(2) 0.010(2)
C4 0.0560(17) 0.0622(19) 0.0658(18) -0.0063(14) 0.0082(14) 0.0068(14)
C5 0.0305(12) 0.0431(14) 0.0618(15) 0.0078(10) 0.0070(11) 0.0023(12)
C6 0.0477(17) 0.121(3) 0.065(2) 0.0031(18) 0.0077(15) 0.0122(19)
C7 0.0386(13) 0.0434(16) 0.091(2) 0.0027(11) 0.0084(14) -0.0010(14)
C8 0.0348(12) 0.0384(13) 0.0555(15) -0.0075(10) 0.0107(11) -0.0058(11)
C9 0.0293(11) 0.0349(12) 0.0420(12) -0.0083(9) 0.0040(9) -0.0002(10)
C10 0.0310(11) 0.0368(12) 0.0406(12) -0.0077(9) 0.0036(9) 0.0040(10)
C11 0.0321(11) 0.0367(13) 0.0394(12) -0.0079(9) 0.0075(9) -0.0003(10)
C12 0.0316(12) 0.0364(13) 0.0522(14) -0.0026(9) 0.0016(10) 0.0033(10)
C13 0.0356(12) 0.0479(15) 0.0407(12) -0.0065(11) -0.0070(9) 0.0050(11)
C14 0.0391(13) 0.0480(14) 0.0394(12) -0.0102(11) 0.0025(10) -0.0060(10)

loop_
_atom_type_symbol
_atom_type_description
_atom_type_scat_dispersion_real
_atom_type_scat_dispersion_imag
_atom_type_scat_source
C C 0.0033 0.0016 'International Tables Vol C Tables 4.2.6.8 and 6.1.1.4'
H H 0.0000 0.0000 'International Tables Vol C Tables 4.2.6.8 and 6.1.1.4'
N N 0.0061 0.0033 'International Tables Vol C Tables 4.2.6.8 and 6.1.1.4'
O O 0.0106 0.0060 'International Tables Vol C Tables 4.2.6.8 and 6.1.1.4'
Br Br -0.2901 2.4595 'International Tables Vol C Tables 4.2.6.8 and 6.1.1.4'

loop_
_geom_angle_atom_site_label_1
_geom_angle_atom_site_label_2
_geom_angle_atom_site_label_3
_geom_angle
C10 O H1O 109.5
C8 N C7 118.8(2)
C2 C1 C6 119.9(3)
C2 C1 H1 120.1
C6 C1 H1 120.1
C1 C2 C3 120.5(3)
C1 C2 H2 119.8
C3 C2 H2 119.8
C2 C3 C4 120.1(3)
C2 C3 H3 119.9
C4 C3 H3 119.9
C5 C4 C3 121.2(3)
C5 C4 H4 119.4
C3 C4 H4 119.4
C4 C5 C6 117.6(3)
C4 C5 C7 121.2(3)
C6 C5 C7 121.2(3)
C5 C6 C1 120.7(3)
C5 C6 H6 119.7
C1 C6 H6 119.7
N C7 C5 110.7(2)
N C7 H7A 109.5
C5 C7 H7A 109.5
N C7 H7B 109.5
C5 C7 H7B 109.5
H7A C7 H7B 108.1
N C8 C9 122.4(2)
N C8 H8 118.8
C9 C8 H8 118.8
C14 C9 C10 119.7(2)
C14 C9 C8 119.8(2)
C10 C9 C8 120.5(2)
O C10 C11 119.9(2)
O C10 C9 121.9(2)
C11 C10 C9 118.2(2)
C12 C11 C10 121.9(2)
C12 C11 Br2 118.59(17)
C10 C11 Br2 119.44(16)
C13 C12 C11 118.8(2)
C13 C12 H12 120.6
C11 C12 H12 120.6
C14 C13 C12 121.2(2)
C14 C13 Br1 120.20(18)
C12 C13 Br1 118.63(18)
C13 C14 C9 120.2(2)
C13 C14 H14 119.9
C9 C14 H14 119.9

loop_
_geom_bond_atom_site_label_1
_geom_bond_atom_site_label_2
_geom_bond_distance
Br1 C13 1.889(2)
Br2 C11 1.890(2)
O C10 1.340(3)
O H1O 0.8200
N C8 1.269(3)
N C7 1.469(3)
C1 C2 1.343(5)
C1 C6 1.386(5)
C1 H1 0.9300
C2 C3 1.343(5)
C2 H2 0.9300
C3 C4 1.375(4)
C3 H3 0.9300
C4 C5 1.364(4)
C4 H4 0.9300
C5 C6 1.375(4)
C5 C7 1.509(4)
C6 H6 0.9300
C7 H7A 0.9700
C7 H7B 0.9700
C8 C9 1.458(3)
C8 H8 0.9300
C9 C14 1.393(3)
C9 C10 1.412(3)
C10 C11 1.390(3)
C11 C12 1.384(3)
C12 C13 1.381(3)
C12 H12 0.9300
C13 C14 1.373(3)
C14 H14 0.9300

loop_
_geom_hbond_atom_site_label_D
_geom_hbond_atom_site_label_H
_geom_hbond_atom_site_label_A
_geom_hbond_site_symmetry_A
_geom_hbond_distance_DH
_geom_hbond_distance_HA
_geom_hbond_distance_DA
_geom_hbond_angle_DHA
C7 H7A Cg 3_676 0.97 2.88 3.526(3) 125.2
O H1O N . 0.82 1.88 2.601(3) 146.8

loop_
_geom_torsion_atom_site_label_1
_geom_torsion_atom_site_label_2
_geom_torsion_atom_site_label_3
_geom_torsion_atom_site_label_4
_geom_torsion
C6 C1 C2 C3 -1.5(7)
C1 C2 C3 C4 0.1(6)
C2 C3 C4 C5 1.0(5)
C3 C4 C5 C6 -0.6(5)
C3 C4 C5 C7 -179.6(3)
C4 C5 C6 C1 -0.9(5)
C7 C5 C6 C1 178.1(3)
C2 C1 C6 C5 2.0(6)
C8 N C7 C5 -112.6(3)
C4 C5 C7 N 95.3(3)
C6 C5 C7 N -83.7(3)
C7 N C8 C9 178.1(2)
N C8 C9 C14 -176.2(2)
N C8 C9 C10 2.6(3)
C14 C9 C10 O -179.7(2)
C8 C9 C10 O 1.5(3)
C14 C9 C10 C11 1.1(3)
C8 C9 C10 C11 -177.7(2)
O C10 C11 C12 179.7(2)
C9 C10 C11 C12 -1.1(3)
O C10 C11 Br2 -2.4(3)
C9 C10 C11 Br2 176.78(15)
C10 C11 C12 C13 0.3(3)
Br2 C11 C12 C13 -177.68(17)
C11 C12 C13 C14 0.7(3)
C11 C12 C13 Br1 -179.63(17)
C12 C13 C14 C9 -0.6(4)
Br1 C13 C14 C9 179.65(17)
C10 C9 C14 C13 -0.3(3)
C8 C9 C14 C13 178.5(2)

loop_
_cod_related_entry_id
_cod_related_entry_database
_cod_related_entry_code
1 ChemSpider 30655578
